data_7105779
loop_
_publ_author_name
'Shoko Kume'
'Hiroshi Nishihara'

_publ_section_title
;
 Tuning-up and Driving a Redox-active Rotor
;
_journal_name_full Chem.Commun.
_journal_page_first 415
_journal_paper_doi 10.1039/c0cc02193h
_journal_volume 47
_journal_year 2011
_chemical_formula_sum 'C71 H49 B Cl4 Cu F4 Fe N5'
_chemical_formula_weight 1320.15
_space_group_IT_number 14
_symmetry_space_group_name_Hall '-P 2ybc'
_symmetry_space_group_name_H-M 'P 1 21/c 1'
_audit_creation_date 2010-06-15T09:52:32-00:00
_audit_creation_method 'WinGX routine CIF_UPDATE'
_cell_angle_alpha 90.000(5)
_cell_angle_beta 117.169(12)
_cell_angle_gamma 90.000(5)
_cell_formula_units_Z 4
_cell_length_a 11.964(5)
_cell_length_b 22.314(5)
_cell_length_c 24.781(5)
_cell_measurement_reflns_used 15149
_cell_measurement_temperature 113
_cell_measurement_theta_max 27.4913
_cell_measurement_theta_min 3.0764
_cell_volume 5886(3)
_computing_cell_refinement 'CrystalClear (Rigaku/MSC Inc., 2006)'
_computing_data_collection 'CrystalClear (Rigaku/MSC Inc., 2006)'
_computing_data_reduction 'CrystalClear (Rigaku/MSC Inc., 2006)'
_computing_structure_refinement 'SHELXL-97 (Sheldrick, 1997)'
_computing_structure_solution
;
????
;
_diffrn_ambient_temperature 113
_diffrn_measured_fraction_theta_full 0.996
_diffrn_measured_fraction_theta_max 0.996
_diffrn_measurement_device
;
Saturn724 (4x4 bin mode)
;
_diffrn_measurement_method dtprofit.ref
_diffrn_radiation_type MoK\a
_diffrn_radiation_wavelength 0.71073
_diffrn_reflns_av_R_equivalents 0.0292
_diffrn_reflns_limit_h_max 15
_diffrn_reflns_limit_h_min -15
_diffrn_reflns_limit_k_max 26
_diffrn_reflns_limit_k_min -28
_diffrn_reflns_limit_l_max 31
_diffrn_reflns_limit_l_min -32
_diffrn_reflns_number 46198
_diffrn_reflns_theta_full 27.49
_diffrn_reflns_theta_max 27.49
_diffrn_reflns_theta_min 3.08
_exptl_absorpt_coefficient_mu 0.852
_exptl_absorpt_correction_T_max 0.9299
_exptl_absorpt_correction_T_min 0.847
_exptl_absorpt_correction_type numerical
_exptl_crystal_colour Red
_exptl_crystal_density_diffrn 1.49
_exptl_crystal_density_method 'not measured'
_exptl_crystal_description Block
_exptl_crystal_F_000 2696
_exptl_crystal_size_max 0.5
_exptl_crystal_size_mid 0.2
_exptl_crystal_size_min 0.2
_refine_diff_density_max 1.272
_refine_diff_density_min -0.978
_refine_ls_extinction_method none
_refine_ls_goodness_of_fit_ref 1.028
_refine_ls_hydrogen_treatment constr
_refine_ls_matrix_type full
_refine_ls_number_parameters 790
_refine_ls_number_reflns 13459
_refine_ls_number_restraints 0
_refine_ls_restrained_S_all 1.028
_refine_ls_R_factor_gt 0.0562
_refine_ls_shift/su_max 0.013
_refine_ls_structure_factor_coef Fsqd
_refine_ls_weighting_details 'calc w=1/[\s^2^(Fo^2^)+(0.0762P)^2^+10.2510P] where P=(Fo^2^+2Fc^2^)/3'
_refine_ls_weighting_scheme calc
_refine_ls_wR_factor_ref 0.1515
_reflns_number_gt 11511
_reflns_number_total 13459
_reflns_threshold_expression >2sigma(I)
_cod_data_source_file C0CC02193H.TXT
_cod_data_source_block new
_cod_depositor_comments
;
The following automatic conversions were performed:
'_exptl_absorpt_correction_type' value 'Numerical' changed to 'numerical'
according to '/home/saulius/struct/CIF-dictionaries/cif_core.dic'
dictionary named 'cif_core.dic' version 2.4.1 from 2010-06-29.

Automatic conversion script
Id: cif_fix_enum 1527 2010-12-29 10:47:43Z saulius 
;
_cod_original_sg_symbol_H-M p_1_21/c_1
_cod_database_code 7105779

loop_
_symmetry_equiv_pos_as_xyz
'x, y, z'
'-x, y+1/2, -z+1/2'
'-x, -y, -z'
'x, -y-1/2, z-1/2'

loop_
_atom_site_label
_atom_site_type_symbol
_atom_site_fract_x
_atom_site_fract_y
_atom_site_fract_z
_atom_site_U_iso_or_equiv
_atom_site_adp_type
_atom_site_occupancy
_atom_site_calc_flag
_atom_site_refinement_flags
_atom_site_disorder_group
_atom_site_disorder_assembly
Cu1 Cu 0.27657(3) 0.739040(14) 0.523769(14) 0.01984(9) Uani 1 d . . .
Fe2 Fe 0.60939(4) 0.524806(18) 0.400667(18) 0.02487(11) Uani 1 d . . .
N001 N 0.26359(19) 0.82069(9) 0.47843(9) 0.0189(4) Uani 1 d . . .
N002 N 0.16212(19) 0.67061(10) 0.48371(10) 0.0198(4) Uani 1 d . . .
N003 N 0.3545(2) 0.62025(9) 0.41521(9) 0.0197(4) Uani 1 d . . .
F11 F 0.20730(18) 0.43062(9) 0.74971(9) 0.0408(4) Uani 1 d . . .
N006 N 0.35464(19) 0.79296(10) 0.59600(9) 0.0196(4) Uani 1 d . . .
C006 C 0.5056(2) 0.60161(12) 0.37888(12) 0.0219(5) Uani 1 d . . .
N007 N 0.38973(19) 0.69132(10) 0.49373(10) 0.0193(4) Uani 1 d . . .
F13 F 0.22867(19) 0.51426(9) 0.80529(9) 0.0445(5) Uani 1 d . . .
C009 C 0.5430(3) 0.68225(13) 0.73361(12) 0.0271(6) Uani 1 d . . .
H009 H 0.5826 0.7119 0.7221 0.033 Uiso 1 calc R . .
F14 F 0.0690(2) 0.44945(10) 0.78687(10) 0.0503(5) Uani 1 d . . .
C011 C 0.4088(3) 0.68220(12) 0.70811(12) 0.0242(5) Uani 1 d . . .
C012 C 0.5847(2) 0.74746(12) 0.54640(12) 0.0215(5) Uani 1 d . . .
C013 C 0.1953(2) 0.63687(11) 0.44784(11) 0.0190(5) Uani 1 d . . .
C014 C 0.1265(2) 0.78740(12) 0.37746(11) 0.0221(5) Uani 1 d . . .
F12 F 0.0666(2) 0.50663(9) 0.71083(9) 0.0449(5) Uani 1 d . . .
C016 C 0.4686(2) 0.63289(11) 0.42001(11) 0.0197(5) Uani 1 d . . .
C017 C 0.2103(2) 0.83389(12) 0.41936(12) 0.0217(5) Uani 1 d . . .
C018 C 0.5088(3) 0.87189(13) 0.68721(12) 0.0269(6) Uani 1 d . . .
H018 H 0.564 0.8967 0.718 0.032 Uiso 1 calc R . .
C019 C 0.1642(2) 0.75558(12) 0.33942(11) 0.0225(5) Uani 1 d . . .
C020 C 0.1189(2) 0.59200(12) 0.41030(12) 0.0233(5) Uani 1 d . . .
H020 H 0.1437 0.5703 0.3855 0.028 Uiso 1 calc R . .
C021 C 0.3378(2) 0.86205(11) 0.51864(11) 0.0198(5) Uani 1 d . . .
C022 C 0.3887(2) 0.78055(12) 0.65426(11) 0.0214(5) Uani 1 d . . .
C023 C 0.3210(2) 0.64983(11) 0.45212(11) 0.0181(5) Uani 1 d . . .
C024 C 0.3057(3) 0.93151(13) 0.43909(13) 0.0271(6) Uani 1 d . . .
H024 H 0.3193 0.9683 0.4255 0.033 Uiso 1 calc R . .
C025 C 0.3633(2) 0.91858(12) 0.50186(12) 0.0235(5) Uani 1 d . . .
C026 C -0.0279(3) 0.69596(13) 0.30241(12) 0.0292(6) Uani 1 d . . .
H026 H -0.0783 0.6652 0.2782 0.035 Uiso 1 calc R . .
C027 C 0.4664(2) 0.88818(12) 0.62608(12) 0.0235(5) Uani 1 d . . .
C028 C 0.2807(3) 0.76700(13) 0.33800(12) 0.0262(5) Uani 1 d . . .
H028 H 0.3323 0.7979 0.3614 0.031 Uiso 1 calc R . .
C029 C 0.4437(3) 0.95911(12) 0.54798(13) 0.0273(6) Uani 1 d . . .
H029 H 0.4616 0.9963 0.5369 0.033 Uiso 1 calc R . .
C030 C 0.3888(2) 0.84700(11) 0.58198(11) 0.0196(5) Uani 1 d . . .
C031 C 0.6200(2) 0.73400(13) 0.60598(12) 0.0258(5) Uani 1 d . . .
H031 H 0.5895 0.6995 0.6157 0.031 Uiso 1 calc R . .
C032 C 0.6284(2) 0.80098(12) 0.53076(12) 0.0224(5) Uani 1 d . . .
C033 C 0.3323(2) 0.72701(12) 0.66788(11) 0.0221(5) Uani 1 d . . .
C034 C 0.5045(2) 0.70365(12) 0.49873(12) 0.0213(5) Uani 1 d . . .
C035 C 0.5471(2) 0.67500(12) 0.46222(12) 0.0236(5) Uani 1 d . . .
H035 H 0.6261 0.6835 0.4656 0.028 Uiso 1 calc R . .
C036 C 0.6197(3) 0.60993(13) 0.37425(13) 0.0256(5) Uani 1 d . . .
H036 H 0.6824 0.6376 0.3958 0.031 Uiso 1 calc R . .
C037 C -0.0270(2) 0.61289(13) 0.44825(13) 0.0271(6) Uani 1 d . . .
H037 H -0.1014 0.6048 0.4501 0.032 Uiso 1 calc R . .
C038 C 0.3169(3) 0.73339(14) 0.30299(13) 0.0323(6) Uani 1 d . . .
H038 H 0.3929 0.7415 0.3028 0.039 Uiso 1 calc R . .
C039 C 0.0113(2) 0.77473(12) 0.37748(12) 0.0235(5) Uani 1 d . . .
C040 C 0.0054(2) 0.58000(13) 0.41024(13) 0.0267(6) Uani 1 d . . .
H040 H -0.048 0.5505 0.3852 0.032 Uiso 1 calc R . .
C041 C 0.2302(3) 0.88992(13) 0.39843(12) 0.0264(5) Uani 1 d . . .
H041 H 0.1919 0.8984 0.3571 0.032 Uiso 1 calc R . .
C042 C 0.0525(2) 0.65811(12) 0.48367(12) 0.0238(5) Uani 1 d . . .
H042 H 0.0286 0.6806 0.5083 0.029 Uiso 1 calc R . .
C043 C 0.7021(3) 0.77207(14) 0.65275(13) 0.0284(6) Uani 1 d . . .
H043 H 0.7269 0.762 0.693 0.034 Uiso 1 calc R . .
C044 C 0.4684(3) 0.81951(13) 0.70106(12) 0.0256(5) Uani 1 d . . .
H044 H 0.4935 0.8094 0.7414 0.031 Uiso 1 calc R . .
C045 C 0.2001(3) 0.72374(13) 0.64359(12) 0.0248(5) Uani 1 d . . .
C046 C -0.0682(2) 0.72851(13) 0.33830(12) 0.0262(6) Uani 1 d . . .
C047 C 0.7453(3) 0.82338(13) 0.63928(13) 0.0290(6) Uani 1 d . . .
H047 H 0.799 0.8482 0.6705 0.035 Uiso 1 calc R . .
C048 C 0.5934(3) 0.81836(13) 0.46978(13) 0.0278(6) Uani 1 d . . .
H048 H 0.5395 0.7942 0.438 0.033 Uiso 1 calc R . .
C049 C -0.1452(3) 0.79404(15) 0.41238(15) 0.0354(7) Uani 1 d . . .
H049 H -0.1713 0.8153 0.4369 0.042 Uiso 1 calc R . .
C050 C 0.4942(3) 0.94436(13) 0.60753(13) 0.0275(6) Uani 1 d . . .
H050 H 0.5476 0.9712 0.6366 0.033 Uiso 1 calc R . .
C051 C 0.4361(3) 0.55487(13) 0.33819(12) 0.0273(6) Uani 1 d . . .
H051 H 0.3583 0.5402 0.3319 0.033 Uiso 1 calc R . .
C052 C 0.7092(2) 0.83946(13) 0.57819(13) 0.0257(5) Uani 1 d . . .
C053 C 0.1450(3) 0.67360(14) 0.65886(14) 0.0312(6) Uani 1 d . . .
C054 C 0.1278(3) 0.67419(14) 0.26582(13) 0.0336(6) Uani 1 d . . .
H054 H 0.0777 0.6435 0.2413 0.04 Uiso 1 calc R . .
C055 C 0.1171(3) 0.77022(14) 0.60666(13) 0.0291(6) Uani 1 d . . .
H055 H 0.1502 0.8039 0.597 0.035 Uiso 1 calc R . .
C056 C 0.6202(3) 0.56843(14) 0.33091(13) 0.0306(6) Uani 1 d . . .
H056 H 0.6832 0.5641 0.3191 0.037 Uiso 1 calc R . .
C057 C 0.2400(3) 0.68597(15) 0.26672(14) 0.0368(7) Uani 1 d . . .
H057 H 0.2667 0.6629 0.2435 0.044 Uiso 1 calc R . .
C058 C 0.6139(3) 0.63972(14) 0.77438(13) 0.0337(6) Uani 1 d . . .
H058 H 0.7009 0.6409 0.7903 0.04 Uiso 1 calc R . .
C059 C 0.0855(3) 0.70814(13) 0.30179(12) 0.0265(6) Uani 1 d . . .
C060 C 0.7540(3) 0.89291(13) 0.56395(15) 0.0323(6) Uani 1 d . . .
H060 H 0.8067 0.9182 0.5951 0.039 Uiso 1 calc R . .
C061 C -0.0322(3) 0.80650(14) 0.41433(13) 0.0287(6) Uani 1 d . . .
H061 H 0.018 0.8364 0.4402 0.034 Uiso 1 calc R . .
C062 C -0.2235(3) 0.74886(15) 0.37316(16) 0.0365(7) Uani 1 d . . .
H062 H -0.3012 0.7411 0.3717 0.044 Uiso 1 calc R . .
C063 C -0.1861(3) 0.71700(14) 0.33791(14) 0.0331(6) Uani 1 d . . .
H063 H -0.238 0.687 0.3129 0.04 Uiso 1 calc R . .
B1 B 0.1424(3) 0.47532(14) 0.76323(15) 0.0278(6) Uani 1 d . . .
C065 C 0.3523(3) 0.63401(13) 0.72533(13) 0.0281(6) Uani 1 d . . .
C066 C 0.6385(3) 0.87029(14) 0.45759(14) 0.0336(6) Uani 1 d . . .
H066 H 0.6146 0.881 0.4175 0.04 Uiso 1 calc R . .
C067 C 0.5078(3) 0.53484(14) 0.30897(13) 0.0315(6) Uani 1 d . . .
H067 H 0.4844 0.5045 0.2801 0.038 Uiso 1 calc R . .
C068 C 0.2217(3) 0.63024(14) 0.69926(14) 0.0337(7) Uani 1 d . . .
H068 H 0.1849 0.5981 0.7091 0.04 Uiso 1 calc R . .
C069 C -0.0096(3) 0.76539(16) 0.58566(15) 0.0370(7) Uani 1 d . . .
H069 H -0.0617 0.7961 0.5622 0.044 Uiso 1 calc R . .
C070 C 0.4298(3) 0.59075(14) 0.76839(14) 0.0356(7) Uani 1 d . . .
H070 H 0.3928 0.56 0.78 0.043 Uiso 1 calc R . .
C071 C 0.0109(3) 0.67013(17) 0.63394(16) 0.0414(8) Uani 1 d . . .
H071 H -0.0254 0.6368 0.6421 0.05 Uiso 1 calc R . .
C072 C 0.6431(3) 0.49801(15) 0.48594(14) 0.0344(7) Uani 1 d . . .
H072 H 0.6124 0.5163 0.5102 0.041 Uiso 1 calc R . .
C073 C 0.5572(3) 0.59378(14) 0.79281(14) 0.0375(7) Uani 1 d . . .
H073 H 0.6069 0.5657 0.8215 0.045 Uiso 1 calc R . .
C074 C 0.5831(3) 0.45187(14) 0.44377(15) 0.0362(7) Uani 1 d . . .
H074 H 0.5063 0.4343 0.4351 0.043 Uiso 1 calc R . .
C075 C 0.7690(4) 0.47455(19) 0.44278(19) 0.0512(10) Uani 1 d . . .
H075 H 0.8358 0.4745 0.4333 0.061 Uiso 1 calc R . .
C076 C 0.7207(3) 0.90786(14) 0.50496(16) 0.0360(7) Uani 1 d . . .
H076 H 0.7522 0.9426 0.4961 0.043 Uiso 1 calc R . .
C077 C 0.6628(5) 0.43707(16) 0.41669(17) 0.0527(11) Uani 1 d . . .
H077 H 0.6471 0.408 0.3872 0.063 Uiso 1 calc R . .
C078 C -0.0634(3) 0.71448(19) 0.59884(17) 0.0442(8) Uani 1 d . . .
H078 H -0.1502 0.7116 0.5833 0.053 Uiso 1 calc R . .
C079 C 0.7577(3) 0.51180(18) 0.48524(16) 0.0450(9) Uani 1 d . . .
H079 H 0.8154 0.5406 0.5089 0.054 Uiso 1 calc R . .
Cl11 Cl 0.76477(10) 0.57086(6) 0.63618(5) 0.0695(3) Uani 1 d . . .
Cl12 Cl 0.90539(12) 0.63171(6) 0.75119(6) 0.0743(4) Uani 1 d . . .
C101 C 0.8294(4) 0.5657(2) 0.7151(2) 0.0560(10) Uani 1 d . . .
H10A H 0.7632 0.5568 0.7262 0.067 Uiso 1 calc R . .
H10B H 0.8891 0.5328 0.7291 0.067 Uiso 1 calc R . .
C201 C 0.0699(10) 0.9600(5) 0.6255(5) 0.098(3) Uiso 0.674(5) d P . .
Cl21 Cl 0.0719(5) 1.0421(2) 0.6207(2) 0.0844(13) Uiso 0.337(2) d P 1 A
Cl22 Cl 0.2228(4) 0.93799(19) 0.6413(2) 0.0716(11) Uiso 0.337(2) d P 1 A
Cl23 Cl 0.2254(4) 0.9491(2) 0.6716(2) 0.0735(11) Uiso 0.337(2) d P 2 A
Cl24 Cl 0.0796(11) 0.9371(5) 0.5524(5) 0.207(5) Uiso 0.337(2) d P 2 A
Cl25 Cl -0.0010(7) 1.0162(3) 0.5479(3) 0.129(3) Uiso 0.326(5) d P 3 A
C202 C 0.0277(10) 1.0208(5) 0.6175(5) 0.036(2) Uiso 0.326(5) d P 3 A
Cl26 Cl 0.1939(9) 0.9745(5) 0.6694(4) 0.133(3) Uiso 0.326(5) d P 3 A

loop_
_atom_site_aniso_label
_atom_site_aniso_U_11
_atom_site_aniso_U_22
_atom_site_aniso_U_33
_atom_site_aniso_U_23
_atom_site_aniso_U_13
_atom_site_aniso_U_12
Cu1 0.02010(16) 0.01921(16) 0.02058(16) -0.00241(11) 0.00960(12) -0.00201(11)
Fe2 0.0301(2) 0.0254(2) 0.0238(2) 0.00510(15) 0.01638(17) 0.00744(15)
N001 0.0172(9) 0.0194(10) 0.0199(10) 0.0002(8) 0.0084(8) -0.0003(8)
N002 0.0171(9) 0.0212(10) 0.0203(10) 0.0019(8) 0.0078(8) 0.0003(8)
N003 0.0205(10) 0.0195(10) 0.0194(10) 0.0009(8) 0.0093(8) 0.0000(8)
F11 0.0409(10) 0.0353(10) 0.0496(11) -0.0072(8) 0.0236(9) 0.0030(8)
N006 0.0179(9) 0.0227(11) 0.0200(10) -0.0012(8) 0.0102(8) 0.0003(8)
C006 0.0242(12) 0.0215(12) 0.0213(12) 0.0034(10) 0.0115(10) 0.0037(10)
N007 0.0169(9) 0.0202(10) 0.0205(10) -0.0001(8) 0.0084(8) 0.0005(8)
F13 0.0446(11) 0.0441(11) 0.0408(11) -0.0161(9) 0.0161(9) -0.0070(9)
C009 0.0298(14) 0.0310(14) 0.0198(12) -0.0030(10) 0.0108(11) -0.0001(11)
F14 0.0464(12) 0.0539(13) 0.0624(14) 0.0167(11) 0.0350(11) 0.0010(10)
C011 0.0289(13) 0.0269(13) 0.0184(12) -0.0039(10) 0.0121(10) -0.0007(10)
C012 0.0170(11) 0.0256(13) 0.0221(12) -0.0029(10) 0.0090(10) 0.0017(9)
C013 0.0169(11) 0.0195(12) 0.0194(11) 0.0035(9) 0.0071(9) 0.0001(9)
C014 0.0208(12) 0.0228(12) 0.0193(12) 0.0047(10) 0.0063(10) -0.0019(10)
F12 0.0488(12) 0.0415(11) 0.0365(10) 0.0084(8) 0.0126(9) 0.0058(9)
C016 0.0202(11) 0.0188(12) 0.0203(12) 0.0010(9) 0.0094(10) 0.0012(9)
C017 0.0197(11) 0.0226(12) 0.0218(12) 0.0013(10) 0.0086(10) 0.0001(9)
C018 0.0259(13) 0.0309(14) 0.0230(13) -0.0102(11) 0.0104(11) -0.0066(11)
C019 0.0232(12) 0.0242(13) 0.0165(11) 0.0046(9) 0.0061(10) -0.0009(10)
C020 0.0201(12) 0.0238(13) 0.0243(13) -0.0007(10) 0.0087(10) -0.0022(10)
C021 0.0181(11) 0.0196(12) 0.0229(12) -0.0007(9) 0.0103(10) 0.0011(9)
C022 0.0204(11) 0.0270(13) 0.0182(11) -0.0015(10) 0.0101(10) 0.0006(10)
C023 0.0170(11) 0.0173(11) 0.0180(11) 0.0016(9) 0.0063(9) 0.0005(9)
C024 0.0283(13) 0.0242(13) 0.0288(14) 0.0044(11) 0.0130(11) -0.0035(11)
C025 0.0242(12) 0.0205(12) 0.0277(13) 0.0011(10) 0.0134(11) -0.0014(10)
C026 0.0299(14) 0.0284(14) 0.0208(13) 0.0000(10) 0.0043(11) -0.0073(11)
C027 0.0208(12) 0.0259(13) 0.0240(13) -0.0044(10) 0.0104(10) -0.0025(10)
C028 0.0283(13) 0.0294(14) 0.0205(12) 0.0041(10) 0.0108(11) -0.0019(11)
C029 0.0300(14) 0.0198(12) 0.0347(15) -0.0021(11) 0.0170(12) -0.0048(10)
C030 0.0179(11) 0.0209(12) 0.0206(12) -0.0030(9) 0.0093(9) -0.0005(9)
C031 0.0208(12) 0.0315(14) 0.0256(13) -0.0010(11) 0.0110(11) -0.0035(10)
C032 0.0181(11) 0.0239(13) 0.0263(13) -0.0014(10) 0.0110(10) 0.0025(9)
C033 0.0223(12) 0.0278(13) 0.0189(12) -0.0035(10) 0.0117(10) -0.0025(10)
C034 0.0180(11) 0.0232(12) 0.0219(12) 0.0002(10) 0.0085(10) -0.0011(9)
C035 0.0198(11) 0.0266(13) 0.0259(13) -0.0024(10) 0.0118(10) -0.0022(10)
C036 0.0256(13) 0.0268(13) 0.0279(13) 0.0048(11) 0.0153(11) 0.0023(10)
C037 0.0147(11) 0.0318(14) 0.0320(14) 0.0040(11) 0.0083(10) -0.0013(10)
C038 0.0352(15) 0.0383(16) 0.0289(15) 0.0064(12) 0.0194(13) 0.0023(12)
C039 0.0189(11) 0.0273(13) 0.0201(12) 0.0052(10) 0.0052(10) -0.0004(10)
C040 0.0206(12) 0.0272(14) 0.0277(13) 0.0000(11) 0.0072(10) -0.0056(10)
C041 0.0268(13) 0.0278(14) 0.0223(13) 0.0072(10) 0.0092(11) -0.0005(11)
C042 0.0199(12) 0.0253(13) 0.0284(13) 0.0031(10) 0.0130(10) 0.0018(10)
C043 0.0266(13) 0.0359(15) 0.0216(13) -0.0033(11) 0.0098(11) -0.0013(11)
C044 0.0249(13) 0.0341(15) 0.0191(12) -0.0036(10) 0.0112(10) -0.0035(11)
C045 0.0232(12) 0.0328(14) 0.0235(13) -0.0037(11) 0.0152(11) -0.0044(11)
C046 0.0197(12) 0.0292(14) 0.0224(13) 0.0069(10) 0.0032(10) -0.0028(10)
C047 0.0244(13) 0.0335(15) 0.0268(14) -0.0087(11) 0.0096(11) -0.0051(11)
C048 0.0277(13) 0.0284(14) 0.0260(14) 0.0000(11) 0.0113(11) 0.0021(11)
C049 0.0283(14) 0.0424(18) 0.0377(16) 0.0072(13) 0.0171(13) 0.0059(13)
C050 0.0290(13) 0.0241(13) 0.0289(14) -0.0087(11) 0.0127(11) -0.0075(11)
C051 0.0275(13) 0.0303(14) 0.0239(13) -0.0021(11) 0.0115(11) 0.0016(11)
C052 0.0210(12) 0.0273(14) 0.0304(14) -0.0043(11) 0.0132(11) -0.0006(10)
C053 0.0316(15) 0.0370(16) 0.0320(15) -0.0017(12) 0.0204(13) -0.0060(12)
C054 0.0448(17) 0.0314(15) 0.0224(13) -0.0022(11) 0.0135(13) -0.0027(13)
C055 0.0257(13) 0.0389(16) 0.0267(14) 0.0001(12) 0.0155(11) 0.0025(11)
C056 0.0369(15) 0.0361(16) 0.0265(14) 0.0081(12) 0.0210(12) 0.0108(12)
C057 0.0520(19) 0.0370(17) 0.0292(15) 0.0029(13) 0.0251(14) 0.0048(14)
C058 0.0335(15) 0.0376(16) 0.0241(14) -0.0067(12) 0.0080(12) 0.0064(13)
C059 0.0311(14) 0.0258(13) 0.0184(12) 0.0035(10) 0.0077(11) -0.0020(11)
C060 0.0312(14) 0.0252(14) 0.0410(17) -0.0049(12) 0.0168(13) -0.0046(11)
C061 0.0239(13) 0.0321(15) 0.0280(14) 0.0025(11) 0.0101(11) 0.0005(11)
C062 0.0198(13) 0.0417(17) 0.0450(18) 0.0139(14) 0.0122(13) 0.0014(12)
C063 0.0210(13) 0.0349(16) 0.0334(15) 0.0082(12) 0.0037(11) -0.0043(11)
B1 0.0282(15) 0.0239(15) 0.0312(16) -0.0002(12) 0.0135(13) 0.0009(12)
C065 0.0382(15) 0.0255(14) 0.0260(13) -0.0019(11) 0.0194(12) -0.0011(11)
C066 0.0370(16) 0.0346(16) 0.0327(15) 0.0084(12) 0.0190(13) 0.0053(13)
C067 0.0378(16) 0.0346(16) 0.0229(13) -0.0025(11) 0.0147(12) 0.0068(12)
C068 0.0428(17) 0.0336(16) 0.0349(16) -0.0013(12) 0.0265(14) -0.0093(13)
C069 0.0263(14) 0.053(2) 0.0354(16) 0.0010(14) 0.0176(13) 0.0067(13)
C070 0.0542(19) 0.0275(15) 0.0291(15) 0.0011(12) 0.0226(14) 0.0004(13)
C071 0.0330(16) 0.053(2) 0.0482(19) -0.0060(16) 0.0274(15) -0.0127(15)
C072 0.0408(17) 0.0384(17) 0.0267(14) 0.0094(12) 0.0179(13) 0.0089(13)
C073 0.0531(19) 0.0302(16) 0.0247(14) 0.0016(12) 0.0139(14) 0.0107(14)
C074 0.0442(17) 0.0311(16) 0.0359(16) 0.0126(13) 0.0205(14) 0.0034(13)
C075 0.045(2) 0.060(2) 0.061(2) 0.038(2) 0.0351(19) 0.0287(18)
C076 0.0385(16) 0.0257(14) 0.0486(19) 0.0057(13) 0.0241(15) 0.0006(12)
C077 0.098(3) 0.0309(17) 0.0423(19) 0.0148(15) 0.044(2) 0.033(2)
C078 0.0257(15) 0.065(2) 0.049(2) -0.0052(17) 0.0229(15) -0.0044(15)
C079 0.0328(16) 0.060(2) 0.0352(17) 0.0214(16) 0.0091(14) 0.0049(15)
Cl11 0.0507(6) 0.0964(9) 0.0537(6) -0.0184(6) 0.0171(5) -0.0342(6)
Cl12 0.0631(7) 0.0905(9) 0.0725(7) -0.0437(7) 0.0338(6) -0.0266(6)
C101 0.056(2) 0.061(3) 0.060(2) -0.013(2) 0.035(2) -0.008(2)

loop_
_atom_type_symbol
_atom_type_description
_atom_type_scat_dispersion_real
_atom_type_scat_dispersion_imag
_atom_type_scat_source
B B 0.0013 0.0007 'International Tables Vol C Tables 4.2.6.8 and 6.1.1.4'
H H 0 0 'International Tables Vol C Tables 4.2.6.8 and 6.1.1.4'
C C 0.0033 0.0016 'International Tables Vol C Tables 4.2.6.8 and 6.1.1.4'
N N 0.0061 0.0033 'International Tables Vol C Tables 4.2.6.8 and 6.1.1.4'
F F 0.0171 0.0103 'International Tables Vol C Tables 4.2.6.8 and 6.1.1.4'
Fe Fe 0.3463 0.8444 'International Tables Vol C Tables 4.2.6.8 and 6.1.1.4'
Cu Cu 0.3201 1.2651 'International Tables Vol C Tables 4.2.6.8 and 6.1.1.4'
Cl Cl 0.1484 0.1585 'International Tables Vol C Tables 4.2.6.8 and 6.1.1.4'

loop_
_geom_angle_atom_site_label_1
_geom_angle_atom_site_label_2
_geom_angle_atom_site_label_3
_geom_angle
_geom_angle_site_symmetry_1
_geom_angle_site_symmetry_3
_geom_angle_publ_flag
N002 Cu1 N006 147.47(9) . . ?
N002 Cu1 N007 80.95(9) . . ?
N006 Cu1 N007 120.50(9) . . ?
N002 Cu1 N001 122.10(8) . . ?
N006 Cu1 N001 81.24(9) . . ?
N007 Cu1 N001 98.70(8) . . ?
C036 Fe2 C056 40.84(11) . . ?
C036 Fe2 C006 41.24(10) . . ?
C056 Fe2 C006 68.96(11) . . ?
C036 Fe2 C077 154.14(15) . . ?
C056 Fe2 C077 119.18(13) . . ?
C006 Fe2 C077 162.98(16) . . ?
C036 Fe2 C067 68.39(12) . . ?
C056 Fe2 C067 40.55(13) . . ?
C006 Fe2 C067 68.41(11) . . ?
C077 Fe2 C067 107.22(14) . . ?
C036 Fe2 C075 119.83(14) . . ?
C056 Fe2 C075 106.77(13) . . ?
C006 Fe2 C075 155.60(16) . . ?
C077 Fe2 C075 40.34(18) . . ?
C067 Fe2 C075 124.84(15) . . ?
C036 Fe2 C074 163.26(12) . . ?
C056 Fe2 C074 154.93(13) . . ?
C006 Fe2 C074 125.89(12) . . ?
C077 Fe2 C074 40.99(14) . . ?
C067 Fe2 C074 120.82(14) . . ?
C075 Fe2 C074 68.14(14) . . ?
C036 Fe2 C072 126.33(13) . . ?
C056 Fe2 C072 162.54(14) . . ?
C006 Fe2 C072 109.10(12) . . ?
C077 Fe2 C072 67.86(13) . . ?
C067 Fe2 C072 156.28(14) . . ?
C075 Fe2 C072 67.41(14) . . ?
C074 Fe2 C072 40.17(13) . . ?
C036 Fe2 C051 68.93(12) . . ?
C056 Fe2 C051 68.76(12) . . ?
C006 Fe2 C051 40.76(11) . . ?
C077 Fe2 C051 125.35(17) . . ?
C067 Fe2 C051 40.68(11) . . ?
C075 Fe2 C051 162.03(16) . . ?
C074 Fe2 C051 108.09(13) . . ?
C072 Fe2 C051 121.86(12) . . ?
C036 Fe2 C079 108.02(14) . . ?
C056 Fe2 C079 124.91(14) . . ?
C006 Fe2 C079 121.74(14) . . ?
C077 Fe2 C079 67.58(17) . . ?
C067 Fe2 C079 161.43(14) . . ?
C075 Fe2 C079 39.80(17) . . ?
C074 Fe2 C079 67.83(15) . . ?
C072 Fe2 C079 40.24(13) . . ?
C051 Fe2 C079 156.79(14) . . ?
C017 N001 C021 118.8(2) . . ?
C017 N001 Cu1 131.05(18) . . ?
C021 N001 Cu1 109.49(16) . . ?
C042 N002 C013 117.6(2) . . ?
C042 N002 Cu1 127.66(18) . . ?
C013 N002 Cu1 114.40(16) . . ?
C023 N003 C016 116.6(2) . . ?
C022 N006 C030 118.5(2) . . ?
C022 N006 Cu1 128.99(18) . . ?
C030 N006 Cu1 112.01(16) . . ?
C051 C006 C036 107.9(2) . . ?
C051 C006 C016 125.3(2) . . ?
C036 C006 C016 126.7(2) . . ?
C051 C006 Fe2 70.14(16) . . ?
C036 C006 Fe2 69.10(15) . . ?
C016 C006 Fe2 123.97(18) . . ?
C034 N007 C023 116.7(2) . . ?
C034 N007 Cu1 130.94(18) . . ?
C023 N007 Cu1 110.52(16) . . ?
C058 C009 C011 121.3(3) . . ?
C033 C011 C009 123.0(3) . . ?
C033 C011 C065 119.9(3) . . ?
C009 C011 C065 117.1(3) . . ?
C031 C012 C032 120.3(2) . . ?
C031 C012 C034 118.6(2) . . ?
C032 C012 C034 121.0(2) . . ?
N002 C013 C020 122.7(2) . . ?
N002 C013 C023 115.8(2) . . ?
C020 C013 C023 121.5(2) . . ?
C039 C014 C019 120.8(2) . . ?
C039 C014 C017 119.3(2) . . ?
C019 C014 C017 119.9(2) . . ?
N003 C016 C035 121.0(2) . . ?
N003 C016 C006 117.2(2) . . ?
C035 C016 C006 121.8(2) . . ?
N001 C017 C041 121.4(2) . . ?
N001 C017 C014 116.3(2) . . ?
C041 C017 C014 122.2(2) . . ?
C044 C018 C027 119.7(2) . . ?
C014 C019 C028 122.6(2) . . ?
C014 C019 C059 119.3(2) . . ?
C028 C019 C059 118.1(3) . . ?
C040 C020 C013 119.1(3) . . ?
N001 C021 C025 123.6(2) . . ?
N001 C021 C030 116.9(2) . . ?
C025 C021 C030 119.4(2) . . ?
N006 C022 C044 121.1(2) . . ?
N006 C022 C033 117.8(2) . . ?
C044 C022 C033 121.0(2) . . ?
N003 C023 N007 126.6(2) . . ?
N003 C023 C013 117.9(2) . . ?
N007 C023 C013 115.6(2) . . ?
C041 C024 C025 120.0(3) . . ?
C021 C025 C024 116.5(2) . . ?
C021 C025 C029 119.3(2) . . ?
C024 C025 C029 124.2(2) . . ?
C059 C026 C046 121.9(3) . . ?
C030 C027 C018 117.0(2) . . ?
C030 C027 C050 119.5(2) . . ?
C018 C027 C050 123.5(2) . . ?
C038 C028 C019 121.0(3) . . ?
C050 C029 C025 121.3(3) . . ?
N006 C030 C027 123.2(2) . . ?
N006 C030 C021 117.1(2) . . ?
C027 C030 C021 119.7(2) . . ?
C012 C031 C043 120.6(3) . . ?
C052 C032 C048 118.2(3) . . ?
C052 C032 C012 118.5(2) . . ?
C048 C032 C012 123.3(2) . . ?
C011 C033 C045 120.1(2) . . ?
C011 C033 C022 121.0(2) . . ?
C045 C033 C022 118.7(2) . . ?
N007 C034 C035 120.6(2) . . ?
N007 C034 C012 117.7(2) . . ?
C035 C034 C012 121.6(2) . . ?
C034 C035 C016 118.5(2) . . ?
C056 C036 C006 108.0(3) . . ?
C056 C036 Fe2 69.86(16) . . ?
C006 C036 Fe2 69.67(15) . . ?
C040 C037 C042 119.5(2) . . ?
C028 C038 C057 120.8(3) . . ?
C014 C039 C061 122.9(3) . . ?
C014 C039 C046 119.3(3) . . ?
C061 C039 C046 117.8(2) . . ?
C037 C040 C020 118.5(3) . . ?
C024 C041 C017 119.7(2) . . ?
N002 C042 C037 122.6(3) . . ?
C047 C043 C031 120.4(3) . . ?
C018 C044 C022 120.2(2) . . ?
C033 C045 C053 119.2(3) . . ?
C033 C045 C055 123.1(3) . . ?
C053 C045 C055 117.6(3) . . ?
C026 C046 C063 122.0(3) . . ?
C026 C046 C039 119.3(3) . . ?
C063 C046 C039 118.7(3) . . ?
C043 C047 C052 120.7(3) . . ?
C066 C048 C032 120.7(3) . . ?
C061 C049 C062 120.3(3) . . ?
C029 C050 C027 120.7(3) . . ?
C067 C051 C006 107.3(3) . . ?
C067 C051 Fe2 69.25(17) . . ?
C006 C051 Fe2 69.10(15) . . ?
C060 C052 C047 120.9(3) . . ?
C060 C052 C032 119.7(3) . . ?
C047 C052 C032 119.4(3) . . ?
C068 C053 C071 120.8(3) . . ?
C068 C053 C045 120.0(3) . . ?
C071 C053 C045 119.1(3) . . ?
C057 C054 C059 121.1(3) . . ?
C069 C055 C045 120.7(3) . . ?
C067 C056 C036 107.8(2) . . ?
C067 C056 Fe2 69.84(17) . . ?
C036 C056 Fe2 69.30(16) . . ?
C054 C057 C038 120.3(3) . . ?
C009 C058 C073 121.1(3) . . ?
C026 C059 C054 122.0(3) . . ?
C026 C059 C019 119.3(3) . . ?
C054 C059 C019 118.7(3) . . ?
C076 C060 C052 120.8(3) . . ?
C049 C061 C039 121.5(3) . . ?
C063 C062 C049 120.5(3) . . ?
C062 C063 C046 121.2(3) . . ?
F14 B1 F12 109.7(3) . . ?
F14 B1 F13 110.0(3) . . ?
F12 B1 F13 109.4(3) . . ?
F14 B1 F11 109.5(3) . . ?
F12 B1 F11 109.5(3) . . ?
F13 B1 F11 108.8(3) . . ?
C068 C065 C070 121.0(3) . . ?
C068 C065 C011 119.2(3) . . ?
C070 C065 C011 119.8(3) . . ?
C048 C066 C076 121.0(3) . . ?
C056 C067 C051 109.0(3) . . ?
C056 C067 Fe2 69.61(17) . . ?
C051 C067 Fe2 70.07(16) . . ?
C053 C068 C065 121.4(3) . . ?
C055 C069 C078 121.2(3) . . ?
C073 C070 C065 120.9(3) . . ?
C078 C071 C053 121.1(3) . . ?
C074 C072 C079 108.5(3) . . ?
C074 C072 Fe2 69.78(17) . . ?
C079 C072 Fe2 70.07(18) . . ?
C070 C073 C058 119.8(3) . . ?
C072 C074 C077 107.1(3) . . ?
C072 C074 Fe2 70.04(18) . . ?
C077 C074 Fe2 69.26(18) . . ?
C079 C075 C077 108.8(3) . . ?
C079 C075 Fe2 70.61(19) . . ?
C077 C075 Fe2 69.8(2) . . ?
C060 C076 C066 119.7(3) . . ?
C075 C077 C074 107.6(3) . . ?
C075 C077 Fe2 69.9(2) . . ?
C074 C077 Fe2 69.75(18) . . ?
C071 C078 C069 120.2(3) . . ?
C075 C079 C072 108.0(3) . . ?
C075 C079 Fe2 69.6(2) . . ?
C072 C079 Fe2 69.68(18) . . ?
Cl12 C101 Cl11 112.2(3) . . ?
Cl26 C201 C202 94.0(9) . . ?
Cl26 C201 Cl23 22.6(4) . . ?
C202 C201 Cl23 116.0(9) . . ?
Cl26 C201 Cl22 43.6(5) . . ?
C202 C201 Cl22 124.2(9) . . ?
Cl23 C201 Cl22 26.0(2) . . ?
Cl26 C201 Cl21 77.4(7) . . ?
C202 C201 Cl21 19.7(5) . . ?
Cl23 C201 Cl21 98.2(6) . . ?
Cl22 C201 Cl21 104.5(6) . . ?
Cl26 C201 Cl24 106.8(8) . . ?
C202 C201 Cl24 106.7(8) . . ?
Cl23 C201 Cl24 94.4(6) . . ?
Cl22 C201 Cl24 68.5(5) . . ?
Cl21 C201 Cl24 101.2(6) . . ?
Cl26 C201 Cl25 113.9(8) . . ?
C202 C201 Cl25 48.9(6) . . ?
Cl23 C201 Cl25 123.8(6) . . ?
Cl22 C201 Cl25 108.2(6) . . ?
Cl21 C201 Cl25 50.5(4) . . ?
Cl24 C201 Cl25 58.5(5) . . ?
C202 Cl25 C201 42.4(5) . . ?
C201 C202 Cl25 88.7(8) . . ?
C201 C202 Cl26 42.8(6) . . ?
Cl25 C202 Cl26 108.0(7) . . ?
C201 Cl26 C202 43.2(6) . . ?

loop_
_geom_bond_atom_site_label_1
_geom_bond_atom_site_label_2
_geom_bond_distance
_geom_bond_site_symmetry_2
_geom_bond_publ_flag
Cu1 N002 1.988(2) . ?
Cu1 N006 1.999(2) . ?
Cu1 N007 2.107(2) . ?
Cu1 N001 2.109(2) . ?
Fe2 C036 2.031(3) . ?
Fe2 C056 2.039(3) . ?
Fe2 C006 2.039(3) . ?
Fe2 C077 2.041(3) . ?
Fe2 C067 2.042(3) . ?
Fe2 C075 2.043(3) . ?
Fe2 C074 2.048(3) . ?
Fe2 C072 2.051(3) . ?
Fe2 C051 2.053(3) . ?
Fe2 C079 2.056(3) . ?
N001 C017 1.336(3) . ?
N001 C021 1.351(3) . ?
N002 C042 1.341(3) . ?
N002 C013 1.355(3) . ?
N003 C023 1.330(3) . ?
N003 C016 1.344(3) . ?
F11 B1 1.396(4) . ?
N006 C022 1.338(3) . ?
N006 C030 1.368(3) . ?
C006 C051 1.425(4) . ?
C006 C036 1.433(4) . ?
C006 C016 1.461(3) . ?
N007 C034 1.349(3) . ?
N007 C023 1.350(3) . ?
F13 B1 1.387(4) . ?
C009 C058 1.363(4) . ?
C009 C011 1.433(4) . ?
F14 B1 1.384(4) . ?
C011 C033 1.414(4) . ?
C011 C065 1.435(4) . ?
C012 C031 1.371(4) . ?
C012 C032 1.426(4) . ?
C012 C034 1.496(4) . ?
C013 C020 1.388(4) . ?
C013 C023 1.487(3) . ?
C014 C039 1.407(4) . ?
C014 C019 1.409(4) . ?
C014 C017 1.486(4) . ?
F12 B1 1.386(4) . ?
C016 C035 1.401(4) . ?
C017 C041 1.415(4) . ?
C018 C044 1.367(4) . ?
C018 C027 1.408(4) . ?
C019 C028 1.433(4) . ?
C019 C059 1.441(4) . ?
C020 C040 1.384(4) . ?
C021 C025 1.404(4) . ?
C021 C030 1.440(4) . ?
C022 C044 1.414(4) . ?
C022 C033 1.485(4) . ?
C024 C041 1.364(4) . ?
C024 C025 1.414(4) . ?
C025 C029 1.430(4) . ?
C026 C059 1.391(4) . ?
C026 C046 1.394(4) . ?
C027 C030 1.405(4) . ?
C027 C050 1.426(4) . ?
C028 C038 1.359(4) . ?
C029 C050 1.355(4) . ?
C031 C043 1.411(4) . ?
C032 C052 1.420(4) . ?
C032 C048 1.425(4) . ?
C033 C045 1.414(4) . ?
C034 C035 1.381(4) . ?
C036 C056 1.420(4) . ?
C037 C040 1.382(4) . ?
C037 C042 1.389(4) . ?
C038 C057 1.421(5) . ?
C039 C061 1.428(4) . ?
C039 C046 1.438(4) . ?
C043 C047 1.359(4) . ?
C045 C053 1.434(4) . ?
C045 C055 1.438(4) . ?
C046 C063 1.429(4) . ?
C047 C052 1.418(4) . ?
C048 C066 1.369(4) . ?
C049 C061 1.360(4) . ?
C049 C062 1.417(5) . ?
C051 C067 1.423(4) . ?
C052 C060 1.417(4) . ?
C053 C068 1.393(5) . ?
C053 C071 1.434(4) . ?
C054 C057 1.358(5) . ?
C054 C059 1.427(4) . ?
C055 C069 1.364(4) . ?
C056 C067 1.414(5) . ?
C058 C073 1.415(5) . ?
C060 C076 1.369(5) . ?
C062 C063 1.351(5) . ?
C065 C068 1.395(4) . ?
C065 C070 1.423(4) . ?
C066 C076 1.412(5) . ?
C069 C078 1.415(5) . ?
C070 C073 1.361(5) . ?
C071 C078 1.349(5) . ?
C072 C074 1.408(5) . ?
C072 C079 1.413(5) . ?
C074 C077 1.432(5) . ?
C075 C079 1.395(6) . ?
C075 C077 1.408(6) . ?
Cl11 C101 1.748(5) . ?
Cl12 C101 1.747(4) . ?
C201 Cl26 1.420(13) . ?
C201 C202 1.430(15) . ?
C201 Cl23 1.698(12) . ?
C201 Cl22 1.756(12) . ?
C201 Cl21 1.838(12) . ?
C201 Cl24 1.935(15) . ?
C201 Cl25 2.121(13) . ?
Cl25 C202 1.599(13) . ?
C202 Cl26 2.084(14) . ?
